data_7047247
loop_
_publ_author_name
'Nakaya, Manabu'
'Ohtani, Ryo'
'Shin, Jong Won'
'Nakamura, Masaaki'
'Lindoy, Leonard F.'
'Hayami, Shinya'

_publ_section_title
;
 Abrupt spin transition in a modified-terpyridine cobalt(ii) complex with
 a highly-distorted [CoN<sub>6</sub>] core.
;
_journal_issue 39
_journal_name_full 'Dalton transactions (Cambridge, England : 2003)'
_journal_page_first 13809
_journal_page_last 13814
_journal_paper_doi 10.1039/c8dt02367k
_journal_volume 47
_journal_year 2018
_chemical_formula_moiety 'C56 H50 B2 Co F8 N6 O6'
_chemical_formula_sum 'C56 H50 B2 Co F8 N6 O6'
_chemical_formula_weight 1135.59
_space_group_crystal_system triclinic
_space_group_IT_number 2
_space_group_name_Hall '-P 1'
_space_group_name_H-M_alt 'P -1'
_symmetry_space_group_name_Hall '-P 1'
_symmetry_space_group_name_H-M 'P -1'
_atom_sites_solution_hydrogens geom
_atom_sites_solution_primary direct
_atom_sites_solution_secondary difmap
_audit_update_record
;
2018-08-07 deposited with the CCDC.
2018-08-10 downloaded from the CCDC.
;
_cell_angle_alpha 82.269(4)
_cell_angle_beta 78.279(5)
_cell_angle_gamma 86.970(3)
_cell_formula_units_Z 2
_cell_length_a 9.0394(12)
_cell_length_b 14.364(2)
_cell_length_c 20.975(3)
_cell_measurement_reflns_used 15577
_cell_measurement_temperature 273
_cell_measurement_theta_max 27.54
_cell_measurement_theta_min 3.01
_cell_volume 2641.5(6)
_computing_cell_refinement 'RAPID AUTO'
_computing_data_collection 'RAPID AUTO (Rigaku, ????)'
_computing_data_reduction 'RAPID AUTO'
_computing_molecular_graphics 'CrystalStructure 4.2.4'
_computing_publication_material 'CrystalStructure 4.2.4 (Rigaku, 2016)'
_computing_structure_refinement 'SHELXL Version 2014/7 (Sheldrick, 2008)'
_computing_structure_solution 'SHELXT Version 2014/5 (Sheldrick, 2014)'
_diffrn_ambient_temperature 273
_diffrn_detector_area_resol_mean 10.000
_diffrn_measured_fraction_theta_full 0.997
_diffrn_measured_fraction_theta_max 0.996
_diffrn_measurement_device_type 'Rigaku R-AXIS RAPID'
_diffrn_measurement_method \w
_diffrn_radiation_type 'Mo K\a'
_diffrn_radiation_wavelength 0.71075
_diffrn_reflns_av_R_equivalents 0.1238
_diffrn_reflns_Laue_measured_fraction_full 0.997
_diffrn_reflns_Laue_measured_fraction_max 0.996
_diffrn_reflns_limit_h_max 11
_diffrn_reflns_limit_h_min -11
_diffrn_reflns_limit_k_max 18
_diffrn_reflns_limit_k_min -18
_diffrn_reflns_limit_l_max 27
_diffrn_reflns_limit_l_min -27
_diffrn_reflns_number 40711
_diffrn_reflns_point_group_measured_fraction_full 0.997
_diffrn_reflns_point_group_measured_fraction_max 0.996
_diffrn_reflns_theta_full 25.242
_diffrn_reflns_theta_max 27.485
_diffrn_reflns_theta_min 3.000
_diffrn_standards_number 0
_exptl_absorpt_coefficient_mu 0.411
_exptl_absorpt_correction_T_max 0.921
_exptl_absorpt_correction_T_min 0.465
_exptl_absorpt_correction_type multi-scan
_exptl_absorpt_process_details 'ABSCOR (Rigaku, 1995)'
_exptl_crystal_colour orange
_exptl_crystal_density_diffrn 1.428
_exptl_crystal_density_method 'not measured'
_exptl_crystal_description block
_exptl_crystal_F_000 1170.00
_exptl_crystal_size_max 0.600
_exptl_crystal_size_mid 0.400
_exptl_crystal_size_min 0.200
_refine_diff_density_max 0.84
_refine_diff_density_min -0.84
_refine_ls_extinction_method none
_refine_ls_goodness_of_fit_ref 1.042
_refine_ls_hydrogen_treatment constr
_refine_ls_number_parameters 716
_refine_ls_number_reflns 12081
_refine_ls_number_restraints 1
_refine_ls_R_factor_all 0.1671
_refine_ls_R_factor_gt 0.1148
_refine_ls_shift/su_max 0.000
_refine_ls_structure_factor_coef Fsqd
_refine_ls_weighting_details 'w = 1/[\s^2^(Fo^2^)+(0.1215P)^2^+4.0514P] where P=(Fo^2^+2Fc^2^)/3'
_refine_ls_weighting_scheme calc
_refine_ls_wR_factor_gt 0.2810
_refine_ls_wR_factor_ref 0.3221
_reflns_Friedel_coverage 0.000
_reflns_number_gt 6480
_reflns_number_total 12081
_reflns_threshold_expression F^2^>2.0\s(F^2^)
_cod_data_source_file c8dt02367k2.cif
_cod_data_source_block Solvated_273K
_cod_depositor_comments 'Adding full bibliography for 7047247--7047252.cif.'
_cod_database_code 7047247

loop_
_space_group_symop_id
_space_group_symop_operation_xyz
1 +X,+Y,+Z
2 -X,-Y,-Z

loop_
_atom_site_label
_atom_site_type_symbol
_atom_site_fract_x
_atom_site_fract_y
_atom_site_fract_z
_atom_site_U_iso_or_equiv
_atom_site_adp_type
_atom_site_occupancy
_atom_site_site_symmetry_order
_atom_site_calc_flag
_atom_site_refinement_flags_posn
_atom_site_refinement_flags_adp
Co1 Co 0.34808(8) 0.48942(5) 0.25780(4) 0.0562(3) Uani 1 1 d . .
F1 F 0.7345(7) 0.2637(4) 0.4655(3) 0.134(2) Uani 1 1 d D .
F2 F 0.8553(6) 0.3964(4) 0.4475(3) 0.1289(18) Uani 1 1 d . .
F3 F 0.8482(6) 0.3166(4) 0.3635(2) 0.1192(17) Uani 1 1 d . .
F4 F 0.6434(6) 0.3926(6) 0.4124(3) 0.166(3) Uani 1 1 d . .
F5 F -0.0696(6) 0.6924(5) 0.0393(3) 0.155(3) Uani 1 1 d . .
F6 F -0.2660(5) 0.7538(4) -0.0012(2) 0.1064(14) Uani 1 1 d . .
F7 F -0.1533(6) 0.6233(4) -0.0366(3) 0.132(2) Uani 1 1 d . .
F8 F -0.0318(4) 0.7597(3) -0.0657(2) 0.1036(14) Uani 1 1 d . .
O1 O 0.1529(5) 0.3111(3) 0.5385(2) 0.0792(13) Uani 1 1 d . .
O2 O 0.0884(6) 0.1659(4) 0.6563(2) 0.0872(13) Uani 1 1 d . .
O3 O 0.4115(4) 0.6681(3) -0.02460(19) 0.0697(11) Uani 1 1 d . .
O4 O 0.4097(5) 0.8347(3) -0.1263(2) 0.0767(12) Uani 1 1 d . .
O5 O 0.9449(10) 0.1065(6) 0.4459(4) 0.150(3) Uani 1 1 d . .
H5 H 0.8654 0.1340 0.4598 0.180 Uiso 1 1 calc DR U
O6 O -0.3646(7) 0.7525(4) 0.1390(3) 0.1071(18) Uani 1 1 d . .
H6 H -0.3603 0.7446 0.1006 0.129 Uiso 1 1 calc R U
N1 N 0.2790(5) 0.3579(4) 0.2425(2) 0.0641(12) Uani 1 1 d . .
N2 N 0.3073(5) 0.4244(3) 0.3480(2) 0.0565(11) Uani 1 1 d . .
N3 N 0.4043(5) 0.5915(3) 0.3123(2) 0.0597(11) Uani 1 1 d . .
N4 N 0.5768(5) 0.4628(3) 0.2177(2) 0.0583(11) Uani 1 1 d . .
N5 N 0.3690(5) 0.5534(3) 0.1677(2) 0.0553(10) Uani 1 1 d . .
N6 N 0.1281(5) 0.5499(3) 0.2582(2) 0.0595(11) Uani 1 1 d . .
C1 C 0.2706(7) 0.3277(5) 0.1850(3) 0.0682(15) Uani 1 1 d . .
H1 H 0.3053 0.3661 0.1460 0.082 Uiso 1 1 calc R U
C2 C 0.2122(8) 0.2419(5) 0.1825(4) 0.0819(19) Uani 1 1 d . .
H2 H 0.2104 0.2216 0.1424 0.098 Uiso 1 1 calc R U
C3 C 0.1566(8) 0.1867(5) 0.2406(4) 0.0823(19) Uani 1 1 d . .
H3 H 0.1123 0.1300 0.2399 0.099 Uiso 1 1 calc R U
C4 C 0.1662(7) 0.2149(5) 0.2996(3) 0.0735(17) Uani 1 1 d . .
H4 H 0.1318 0.1770 0.3389 0.088 Uiso 1 1 calc R U
C5 C 0.2282(6) 0.3007(4) 0.2990(3) 0.0583(13) Uani 1 1 d . .
C6 C 0.2426(6) 0.3397(4) 0.3594(3) 0.0614(14) Uani 1 1 d . .
C7 C 0.1911(7) 0.2972(4) 0.4228(3) 0.0655(15) Uani 1 1 d . .
H7 H 0.1481 0.2383 0.4302 0.079 Uiso 1 1 calc R U
C8 C 0.2044(7) 0.3435(4) 0.4748(3) 0.0630(14) Uani 1 1 d . .
C9 C 0.2721(7) 0.4313(4) 0.4626(3) 0.0631(14) Uani 1 1 d . .
H9 H 0.2827 0.4634 0.4970 0.076 Uiso 1 1 calc R U
C10 C 0.3226(6) 0.4686(4) 0.3985(3) 0.0567(13) Uani 1 1 d . .
C11 C 0.3885(6) 0.5634(4) 0.3777(3) 0.0594(13) Uani 1 1 d . .
C12 C 0.4316(7) 0.6177(4) 0.4192(3) 0.0691(16) Uani 1 1 d . .
H12 H 0.4240 0.5951 0.4634 0.083 Uiso 1 1 calc R U
C13 C 0.4862(8) 0.7060(5) 0.3953(4) 0.084(2) Uani 1 1 d . .
H13 H 0.5121 0.7446 0.4232 0.101 Uiso 1 1 calc R U
C14 C 0.5015(7) 0.7355(5) 0.3298(4) 0.0776(19) Uani 1 1 d . .
H14 H 0.5394 0.7945 0.3124 0.093 Uiso 1 1 calc R U
C15 C 0.4606(7) 0.6776(4) 0.2894(3) 0.0704(16) Uani 1 1 d . .
H15 H 0.4721 0.6984 0.2448 0.085 Uiso 1 1 calc R U
C16 C 0.0495(9) 0.2355(5) 0.5510(3) 0.084(2) Uani 1 1 d . .
H16A H 0.1019 0.1786 0.5374 0.101 Uiso 1 1 calc R U
H16B H -0.0306 0.2507 0.5265 0.101 Uiso 1 1 calc R U
C17 C -0.0153(8) 0.2207(5) 0.6226(3) 0.0817(19) Uani 1 1 d . .
H17A H -0.0351 0.2810 0.6392 0.098 Uiso 1 1 calc R U
H17B H -0.1102 0.1886 0.6303 0.098 Uiso 1 1 calc R U
C18 C 0.0313(9) 0.1295(5) 0.7200(3) 0.0778(18) Uani 1 1 d . .
C19 C 0.1213(10) 0.0537(6) 0.7451(4) 0.094(2) Uani 1 1 d . .
H19 H 0.2103 0.0339 0.7190 0.113 Uiso 1 1 calc R U
C20 C 0.0751(11) 0.0105(6) 0.8077(5) 0.099(2) Uani 1 1 d . .
H20 H 0.1328 -0.0396 0.8233 0.119 Uiso 1 1 calc R U
C21 C -0.0549(11) 0.0389(6) 0.8488(4) 0.094(2) Uani 1 1 d . .
C22 C -0.1070(16) -0.0036(7) 0.9148(5) 0.130(4) Uani 1 1 d . .
H22 H -0.0529 -0.0542 0.9321 0.156 Uiso 1 1 calc R U
C23 C -0.2347(17) 0.0292(9) 0.9525(5) 0.142(5) Uani 1 1 d . .
H23 H -0.2652 0.0015 0.9956 0.170 Uiso 1 1 calc R U
C24 C -0.3197(13) 0.1025(8) 0.9279(4) 0.116(3) Uani 1 1 d . .
H24 H -0.4075 0.1232 0.9542 0.139 Uiso 1 1 calc R U
C25 C -0.2762(9) 0.1450(5) 0.8653(4) 0.089(2) Uani 1 1 d . .
H25 H -0.3343 0.1946 0.8493 0.107 Uiso 1 1 calc R U
C26 C -0.1435(9) 0.1144(5) 0.8245(3) 0.0772(18) Uani 1 1 d . .
C27 C -0.0949(8) 0.1581(4) 0.7584(3) 0.0725(16) Uani 1 1 d . .
H27 H -0.1526 0.2076 0.7419 0.087 Uiso 1 1 calc R U
C28 C 0.6814(7) 0.4148(4) 0.2485(3) 0.0636(14) Uani 1 1 d . .
H28 H 0.6530 0.3917 0.2927 0.076 Uiso 1 1 calc R U
C29 C 0.8270(7) 0.3993(5) 0.2169(3) 0.0699(16) Uani 1 1 d . .
H29 H 0.8950 0.3651 0.2393 0.084 Uiso 1 1 calc R U
C30 C 0.8718(7) 0.4343(5) 0.1525(3) 0.0731(17) Uani 1 1 d . .
H30 H 0.9709 0.4248 0.1310 0.088 Uiso 1 1 calc R U
C31 C 0.7690(6) 0.4840(4) 0.1194(3) 0.0645(15) Uani 1 1 d . .
H31 H 0.7980 0.5084 0.0754 0.077 Uiso 1 1 calc R U
C32 C 0.6206(6) 0.4972(4) 0.1531(3) 0.0576(13) Uani 1 1 d . .
C33 C 0.5015(6) 0.5473(4) 0.1232(3) 0.0555(13) Uani 1 1 d . .
C34 C 0.5156(6) 0.5846(4) 0.0589(3) 0.0587(13) Uani 1 1 d . .
H34 H 0.6063 0.5790 0.0292 0.070 Uiso 1 1 calc R U
C35 C 0.3900(6) 0.6316(4) 0.0388(3) 0.0603(13) Uani 1 1 d . .
C36 C 0.2523(6) 0.6361(4) 0.0836(3) 0.0610(14) Uani 1 1 d . .
H36 H 0.1667 0.6650 0.0708 0.073 Uiso 1 1 calc R U
C37 C 0.2487(5) 0.5964(4) 0.1471(3) 0.0544(12) Uani 1 1 d . .
C38 C 0.1109(6) 0.5961(4) 0.2007(3) 0.0542(12) Uani 1 1 d . .
C39 C -0.0239(6) 0.6424(4) 0.1903(3) 0.0640(14) Uani 1 1 d . .
H39 H -0.0331 0.6748 0.1497 0.077 Uiso 1 1 calc R U
C40 C -0.1450(7) 0.6371(5) 0.2449(3) 0.0757(17) Uani 1 1 d . .
H40 H -0.2372 0.6667 0.2410 0.091 Uiso 1 1 calc R U
C41 C -0.1272(7) 0.5889(5) 0.3028(3) 0.0739(17) Uani 1 1 d . .
H41 H -0.2071 0.5861 0.3388 0.089 Uiso 1 1 calc R U
C42 C 0.0086(6) 0.5440(5) 0.3091(3) 0.0668(15) Uani 1 1 d . .
H42 H 0.0182 0.5091 0.3488 0.080 Uiso 1 1 calc R U
C43 C 0.2818(7) 0.7174(5) -0.0464(3) 0.0706(16) Uani 1 1 d . .
H43A H 0.2507 0.7703 -0.0220 0.085 Uiso 1 1 calc R U
H43B H 0.1976 0.6754 -0.0387 0.085 Uiso 1 1 calc R U
C44 C 0.3266(7) 0.7509(4) -0.1177(3) 0.0689(15) Uani 1 1 d . .
H44A H 0.3883 0.7029 -0.1399 0.083 Uiso 1 1 calc R U
H44B H 0.2372 0.7631 -0.1368 0.083 Uiso 1 1 calc R U
C45 C 0.4567(7) 0.8745(5) -0.1897(3) 0.0702(16) Uani 1 1 d . .
C46 C 0.5384(8) 0.9580(5) -0.1959(4) 0.0822(19) Uani 1 1 d . .
H46 H 0.5545 0.9815 -0.1587 0.099 Uiso 1 1 calc R U
C47 C 0.5930(9) 1.0034(5) -0.2567(4) 0.089(2) Uani 1 1 d . .
H47 H 0.6477 1.0576 -0.2605 0.107 Uiso 1 1 calc R U
C48 C 0.5696(8) 0.9713(5) -0.3128(4) 0.083(2) Uani 1 1 d . .
C49 C 0.6309(10) 1.0152(7) -0.3778(5) 0.109(3) Uani 1 1 d . .
H49 H 0.6863 1.0694 -0.3832 0.131 Uiso 1 1 calc R U
C50 C 0.6095(12) 0.9795(8) -0.4304(5) 0.128(4) Uani 1 1 d . .
H50 H 0.6505 1.0095 -0.4719 0.153 Uiso 1 1 calc R U
C51 C 0.5268(12) 0.8979(7) -0.4252(4) 0.113(3) Uani 1 1 d . .
H51 H 0.5147 0.8733 -0.4626 0.135 Uiso 1 1 calc R U
C52 C 0.4646(8) 0.8556(5) -0.3643(3) 0.0833(19) Uani 1 1 d . .
H52 H 0.4061 0.8031 -0.3606 0.100 Uiso 1 1 calc R U
C53 C 0.4858(7) 0.8882(5) -0.3075(3) 0.0717(16) Uani 1 1 d . .
C54 C 0.4281(7) 0.8429(4) -0.2437(3) 0.0664(15) Uani 1 1 d . .
H54 H 0.3692 0.7903 -0.2388 0.080 Uiso 1 1 calc R U
C55 C 0.9189(12) 0.0432(7) 0.4101(5) 0.131(4) Uani 1 1 d . .
H55A H 1.0020 -0.0015 0.4054 0.157 Uiso 1 1 calc R U
H55B H 0.9080 0.0734 0.3676 0.157 Uiso 1 1 calc R U
H55C H 0.8277 0.0113 0.4312 0.157 Uiso 1 1 calc R U
C56 C -0.2991(11) 0.8375(6) 0.1411(5) 0.114(3) Uani 1 1 d . .
H56A H -0.1925 0.8333 0.1237 0.137 Uiso 1 1 calc R U
H56B H -0.3155 0.8506 0.1857 0.137 Uiso 1 1 calc R U
H56C H -0.3442 0.8871 0.1153 0.137 Uiso 1 1 calc R U
B1 B 0.7690(10) 0.3416(8) 0.4207(4) 0.086(2) Uani 1 1 d . .
B2 B -0.1269(10) 0.7082(7) -0.0152(4) 0.086(2) Uani 1 1 d . .

loop_
_atom_site_aniso_label
_atom_site_aniso_U_11
_atom_site_aniso_U_22
_atom_site_aniso_U_33
_atom_site_aniso_U_23
_atom_site_aniso_U_13
_atom_site_aniso_U_12
Co1 0.0455(4) 0.0636(5) 0.0560(5) -0.0084(3) -0.0016(3) -0.0015(3)
F1 0.165(5) 0.114(4) 0.103(4) -0.012(3) 0.023(3) -0.015(4)
F2 0.114(4) 0.136(4) 0.138(4) -0.046(4) -0.010(3) -0.006(3)
F3 0.107(3) 0.159(5) 0.080(3) -0.021(3) 0.001(2) 0.038(3)
F4 0.107(4) 0.269(8) 0.112(4) -0.031(4) -0.019(3) 0.095(5)
F5 0.096(4) 0.265(8) 0.089(3) 0.026(4) -0.021(3) 0.018(4)
F6 0.073(3) 0.129(4) 0.110(3) -0.010(3) -0.008(2) 0.005(2)
F7 0.130(4) 0.112(4) 0.124(4) -0.014(3) 0.046(3) -0.011(3)
F8 0.070(2) 0.129(4) 0.100(3) 0.030(3) -0.013(2) -0.022(2)
O1 0.096(3) 0.079(3) 0.060(2) -0.002(2) -0.009(2) -0.026(2)
O2 0.080(3) 0.093(3) 0.084(3) -0.002(3) -0.010(3) -0.003(3)
O3 0.059(2) 0.086(3) 0.057(2) 0.005(2) -0.0051(18) 0.004(2)
O4 0.092(3) 0.074(3) 0.065(3) -0.009(2) -0.015(2) -0.013(2)
O5 0.176(7) 0.134(6) 0.143(6) -0.040(5) -0.021(5) -0.024(5)
O6 0.118(4) 0.105(4) 0.091(4) -0.019(3) 0.008(3) -0.022(3)
N1 0.053(3) 0.076(3) 0.063(3) -0.016(2) -0.009(2) 0.004(2)
N2 0.047(2) 0.063(3) 0.059(3) -0.013(2) -0.0039(19) -0.001(2)
N3 0.042(2) 0.059(3) 0.071(3) -0.004(2) 0.002(2) -0.0012(19)
N4 0.061(3) 0.062(3) 0.049(2) -0.004(2) -0.003(2) -0.007(2)
N5 0.038(2) 0.065(3) 0.059(3) -0.011(2) -0.0017(18) 0.0025(19)
N6 0.049(2) 0.066(3) 0.061(3) -0.011(2) -0.004(2) -0.001(2)
C1 0.056(3) 0.082(4) 0.067(4) -0.013(3) -0.012(3) 0.008(3)
C2 0.085(5) 0.088(5) 0.081(5) -0.028(4) -0.027(4) 0.010(4)
C3 0.073(4) 0.082(5) 0.097(5) -0.030(4) -0.016(4) -0.010(3)
C4 0.069(4) 0.071(4) 0.081(4) -0.023(3) -0.005(3) -0.011(3)
C5 0.046(3) 0.065(3) 0.064(3) -0.014(3) -0.007(2) 0.002(2)
C6 0.052(3) 0.062(3) 0.068(4) -0.011(3) -0.005(3) 0.001(2)
C7 0.065(3) 0.065(4) 0.065(4) -0.005(3) -0.009(3) -0.010(3)
C8 0.066(3) 0.062(3) 0.059(3) -0.004(3) -0.010(3) -0.007(3)
C9 0.064(3) 0.069(4) 0.056(3) -0.010(3) -0.009(3) -0.005(3)
C10 0.050(3) 0.060(3) 0.058(3) -0.008(3) -0.006(2) -0.003(2)
C11 0.046(3) 0.066(3) 0.064(3) -0.013(3) -0.003(2) 0.000(2)
C12 0.067(4) 0.071(4) 0.068(4) -0.014(3) -0.004(3) -0.009(3)
C13 0.081(5) 0.077(4) 0.094(5) -0.028(4) 0.000(4) -0.021(4)
C14 0.069(4) 0.063(4) 0.095(5) -0.019(4) 0.006(3) -0.014(3)
C15 0.056(3) 0.071(4) 0.074(4) 0.002(3) 0.004(3) 0.004(3)
C16 0.100(5) 0.081(5) 0.069(4) 0.001(3) -0.013(4) -0.028(4)
C17 0.088(5) 0.081(5) 0.073(4) 0.003(3) -0.011(4) -0.021(4)
C18 0.093(5) 0.065(4) 0.076(4) -0.003(3) -0.020(4) -0.011(4)
C19 0.101(6) 0.082(5) 0.105(6) -0.014(4) -0.034(5) 0.011(4)
C20 0.117(7) 0.074(5) 0.113(7) 0.001(5) -0.051(6) 0.009(5)
C21 0.119(7) 0.077(5) 0.087(5) -0.003(4) -0.029(5) -0.012(5)
C22 0.199(12) 0.094(7) 0.093(7) 0.030(5) -0.045(7) -0.021(7)
C23 0.203(14) 0.140(10) 0.078(6) 0.018(6) -0.026(8) -0.052(10)
C24 0.140(8) 0.124(8) 0.077(5) 0.002(5) -0.006(5) -0.045(7)
C25 0.105(6) 0.082(5) 0.080(5) -0.009(4) -0.012(4) -0.018(4)
C26 0.099(5) 0.059(4) 0.075(4) -0.003(3) -0.019(4) -0.015(3)
C27 0.082(4) 0.057(3) 0.079(4) -0.002(3) -0.018(3) -0.012(3)
C28 0.061(3) 0.071(4) 0.059(3) -0.006(3) -0.014(3) 0.003(3)
C29 0.054(3) 0.075(4) 0.082(4) -0.017(3) -0.016(3) 0.008(3)
C30 0.047(3) 0.093(5) 0.080(4) -0.024(4) -0.004(3) 0.004(3)
C31 0.049(3) 0.069(4) 0.069(4) -0.012(3) 0.005(3) -0.003(3)
C32 0.051(3) 0.053(3) 0.070(4) -0.014(3) -0.010(3) -0.001(2)
C33 0.047(3) 0.055(3) 0.064(3) -0.014(2) -0.006(2) -0.003(2)
C34 0.045(3) 0.068(3) 0.060(3) -0.013(3) -0.001(2) -0.001(2)
C35 0.053(3) 0.069(4) 0.057(3) -0.006(3) -0.005(2) -0.004(3)
C36 0.047(3) 0.072(4) 0.061(3) -0.008(3) -0.005(2) -0.001(2)
C37 0.039(2) 0.057(3) 0.064(3) -0.006(2) -0.003(2) -0.001(2)
C38 0.044(3) 0.060(3) 0.057(3) -0.010(2) -0.004(2) -0.004(2)
C39 0.049(3) 0.065(4) 0.074(4) -0.005(3) -0.005(3) 0.005(2)
C40 0.048(3) 0.099(5) 0.077(4) -0.016(4) -0.004(3) 0.009(3)
C41 0.045(3) 0.096(5) 0.075(4) -0.018(4) 0.004(3) 0.003(3)
C42 0.054(3) 0.082(4) 0.058(3) -0.009(3) 0.004(3) -0.005(3)
C43 0.062(4) 0.081(4) 0.062(4) 0.004(3) -0.010(3) 0.009(3)
C44 0.076(4) 0.067(4) 0.062(4) -0.003(3) -0.012(3) -0.006(3)
C45 0.071(4) 0.067(4) 0.071(4) -0.008(3) -0.011(3) -0.007(3)
C46 0.091(5) 0.065(4) 0.093(5) -0.008(4) -0.023(4) -0.009(3)
C47 0.085(5) 0.062(4) 0.116(6) 0.004(4) -0.018(4) -0.018(4)
C48 0.072(4) 0.071(4) 0.094(5) 0.014(4) -0.004(4) -0.009(3)
C49 0.096(6) 0.102(6) 0.112(7) 0.026(5) -0.001(5) -0.019(5)
C50 0.117(8) 0.140(9) 0.095(7) 0.031(6) 0.019(6) 0.002(7)
C51 0.134(8) 0.117(7) 0.072(5) 0.012(5) -0.009(5) 0.019(6)
C52 0.086(5) 0.092(5) 0.067(4) 0.003(4) -0.015(3) 0.006(4)
C53 0.062(4) 0.072(4) 0.074(4) 0.003(3) -0.007(3) 0.006(3)
C54 0.068(4) 0.058(3) 0.070(4) 0.001(3) -0.011(3) -0.008(3)
C55 0.118(8) 0.110(7) 0.158(9) -0.035(7) 0.006(7) -0.025(6)
C56 0.123(7) 0.092(6) 0.124(7) -0.031(5) -0.005(6) -0.002(5)
B1 0.075(5) 0.121(8) 0.057(4) -0.011(5) -0.007(4) 0.015(5)
B2 0.069(5) 0.108(7) 0.070(5) 0.010(5) -0.005(4) 0.001(4)

loop_
_atom_type_symbol
_atom_type_description
_atom_type_scat_dispersion_real
_atom_type_scat_dispersion_imag
_atom_type_scat_source
C C 0.0033 0.0016
;
International Tables for Crystallography
(Vol. C, Tables 4.2.6.8 and 6.1.1.4)
;
H H 0.0000 0.0000
;
International Tables for Crystallography
(Vol. C, Table 6.1.1.4)
;
B B 0.0013 0.0007
;
International Tables for Crystallography
(Vol. C, Tables 4.2.6.8 and 6.1.1.4)
;
Co Co 0.3494 0.9721
;
International Tables for Crystallography
(Vol. C, Tables 4.2.6.8 and 6.1.1.4)
;
F F 0.0171 0.0103
;
International Tables for Crystallography
(Vol. C, Tables 4.2.6.8 and 6.1.1.4)
;
N N 0.0061 0.0033
;
International Tables for Crystallography
(Vol. C, Tables 4.2.6.8 and 6.1.1.4)
;
O O 0.0106 0.0060
;
International Tables for Crystallography
(Vol. C, Tables 4.2.6.8 and 6.1.1.4)
;

loop_
_geom_angle_atom_site_label_1
_geom_angle_atom_site_label_2
_geom_angle_atom_site_label_3
_geom_angle
N5 Co1 N2 174.74(18)
N5 Co1 N4 77.52(17)
N2 Co1 N4 107.24(18)
N5 Co1 N1 98.75(19)
N2 Co1 N1 78.91(19)
N4 Co1 N1 93.73(18)
N5 Co1 N3 104.75(18)
N2 Co1 N3 77.62(18)
N4 Co1 N3 91.97(17)
N1 Co1 N3 156.5(2)
N5 Co1 N6 78.09(17)
N2 Co1 N6 97.21(18)
N4 Co1 N6 155.53(19)
N1 Co1 N6 91.85(18)
N3 Co1 N6 92.34(17)
C8 O1 C16 116.1(5)
C18 O2 C17 115.9(5)
C35 O3 C43 116.2(4)
C45 O4 C44 115.8(5)
C55 O5 H5 109.5
C56 O6 H6 109.5
C1 N1 C5 118.1(5)
C1 N1 Co1 128.2(4)
C5 N1 Co1 113.6(4)
C10 N2 C6 119.9(5)
C10 N2 Co1 120.7(4)
C6 N2 Co1 118.7(4)
C15 N3 C11 117.3(5)
C15 N3 Co1 128.0(4)
C11 N3 Co1 114.7(4)
C28 N4 C32 118.0(5)
C28 N4 Co1 127.4(4)
C32 N4 Co1 114.6(4)
C37 N5 C33 118.7(5)
C37 N5 Co1 120.1(3)
C33 N5 Co1 120.8(4)
C38 N6 C42 119.0(5)
C38 N6 Co1 113.9(3)
C42 N6 Co1 127.1(4)
N1 C1 C2 122.1(6)
N1 C1 H1 119.0
C2 C1 H1 119.0
C1 C2 C3 118.6(6)
C1 C2 H2 120.7
C3 C2 H2 120.7
C4 C3 C2 120.5(7)
C4 C3 H3 119.8
C2 C3 H3 119.8
C3 C4 C5 118.2(7)
C3 C4 H4 120.9
C5 C4 H4 120.9
N1 C5 C4 122.5(6)
N1 C5 C6 114.1(5)
C4 C5 C6 123.4(6)
N2 C6 C7 121.1(5)
N2 C6 C5 114.0(5)
C7 C6 C5 124.9(5)
C8 C7 C6 119.0(5)
C8 C7 H7 120.5
C6 C7 H7 120.5
O1 C8 C7 124.5(5)
O1 C8 C9 115.9(5)
C7 C8 C9 119.6(5)
C10 C9 C8 118.2(5)
C10 C9 H9 120.9
C8 C9 H9 120.9
N2 C10 C9 122.2(5)
N2 C10 C11 113.2(5)
C9 C10 C11 124.5(5)
N3 C11 C12 122.2(5)
N3 C11 C10 113.4(5)
C12 C11 C10 124.4(5)
C11 C12 C13 119.8(6)
C11 C12 H12 120.1
C13 C12 H12 120.1
C14 C13 C12 118.6(6)
C14 C13 H13 120.7
C12 C13 H13 120.7
C13 C14 C15 119.7(6)
C13 C14 H14 120.2
C15 C14 H14 120.2
N3 C15 C14 122.4(6)
N3 C15 H15 118.8
C14 C15 H15 118.8
O1 C16 C17 108.4(5)
O1 C16 H16A 110.0
C17 C16 H16A 110.0
O1 C16 H16B 110.0
C17 C16 H16B 110.0
H16A C16 H16B 108.4
O2 C17 C16 109.7(6)
O2 C17 H17A 109.7
C16 C17 H17A 109.7
O2 C17 H17B 109.7
C16 C17 H17B 109.7
H17A C17 H17B 108.2
C27 C18 O2 126.6(7)
C27 C18 C19 119.6(7)
O2 C18 C19 113.7(7)
C20 C19 C18 119.3(8)
C20 C19 H19 120.3
C18 C19 H19 120.3
C19 C20 C21 122.3(8)
C19 C20 H20 118.8
C21 C20 H20 118.8
C20 C21 C26 118.6(7)
C20 C21 C22 124.3(9)
C26 C21 C22 117.1(9)
C23 C22 C21 120.9(10)
C23 C22 H22 119.6
C21 C22 H22 119.6
C22 C23 C24 121.1(10)
C22 C23 H23 119.5
C24 C23 H23 119.5
C25 C24 C23 120.5(10)
C25 C24 H24 119.7
C23 C24 H24 119.7
C24 C25 C26 120.6(9)
C24 C25 H25 119.7
C26 C25 H25 119.7
C25 C26 C21 119.8(7)
C25 C26 C27 121.7(7)
C21 C26 C27 118.5(7)
C18 C27 C26 121.6(7)
C18 C27 H27 119.2
C26 C27 H27 119.2
N4 C28 C29 122.5(6)
N4 C28 H28 118.8
C29 C28 H28 118.8
C30 C29 C28 119.7(6)
C30 C29 H29 120.1
C28 C29 H29 120.1
C29 C30 C31 119.7(5)
C29 C30 H30 120.2
C31 C30 H30 120.2
C30 C31 C32 118.9(6)
C30 C31 H31 120.6
C32 C31 H31 120.6
N4 C32 C31 121.2(5)
N4 C32 C33 114.9(5)
C31 C32 C33 123.9(5)
C34 C33 N5 122.1(5)
C34 C33 C32 125.9(5)
N5 C33 C32 112.0(5)
C33 C34 C35 118.3(5)
C33 C34 H34 120.9
C35 C34 H34 120.9
O3 C35 C34 115.5(5)
O3 C35 C36 124.4(5)
C34 C35 C36 120.0(5)
C37 C36 C35 117.5(5)
C37 C36 H36 121.2
C35 C36 H36 121.2
N5 C37 C36 123.3(5)
N5 C37 C38 112.8(5)
C36 C37 C38 124.0(5)
N6 C38 C39 123.4(5)
N6 C38 C37 114.9(5)
C39 C38 C37 121.7(5)
C38 C39 C40 116.0(6)
C38 C39 H39 122.0
C40 C39 H39 122.0
C41 C40 C39 120.2(6)
C41 C40 H40 119.9
C39 C40 H40 119.9
C40 C41 C42 120.4(6)
C40 C41 H41 119.8
C42 C41 H41 119.8
N6 C42 C41 120.9(6)
N6 C42 H42 119.6
C41 C42 H42 119.6
O3 C43 C44 108.3(5)
O3 C43 H43A 110.0
C44 C43 H43A 110.0
O3 C43 H43B 110.0
C44 C43 H43B 110.0
H43A C43 H43B 108.4
O4 C44 C43 109.2(5)
O4 C44 H44A 109.8
C43 C44 H44A 109.8
O4 C44 H44B 109.8
C43 C44 H44B 109.8
H44A C44 H44B 108.3
C54 C45 O4 126.0(6)
C54 C45 C46 120.0(6)
O4 C45 C46 113.9(6)
C47 C46 C45 119.4(7)
C47 C46 H46 120.3
C45 C46 H46 120.3
C46 C47 C48 121.9(7)
C46 C47 H47 119.1
C48 C47 H47 119.1
C47 C48 C53 119.5(6)
C47 C48 C49 123.3(7)
C53 C48 C49 117.1(8)
C50 C49 C48 121.0(9)
C50 C49 H49 119.5
C48 C49 H49 119.5
C49 C50 C51 122.0(9)
C49 C50 H50 119.0
C51 C50 H50 119.0
C52 C51 C50 118.5(9)
C52 C51 H51 120.7
C50 C51 H51 120.7
C51 C52 C53 122.2(8)
C51 C52 H52 118.9
C53 C52 H52 118.9
C52 C53 C54 123.2(6)
C52 C53 C48 119.1(6)
C54 C53 C48 117.7(6)
C45 C54 C53 121.4(6)
C45 C54 H54 119.3
C53 C54 H54 119.3
O5 C55 H55A 109.5
O5 C55 H55B 109.5
H55A C55 H55B 109.5
O5 C55 H55C 109.5
H55A C55 H55C 109.5
H55B C55 H55C 109.5
O6 C56 H56A 109.5
O6 C56 H56B 109.5
H56A C56 H56B 109.5
O6 C56 H56C 109.5
H56A C56 H56C 109.5
H56B C56 H56C 109.5
F4 B1 F3 111.9(7)
F4 B1 F1 111.0(8)
F3 B1 F1 110.3(8)
F4 B1 F2 106.9(8)
F3 B1 F2 110.3(7)
F1 B1 F2 106.2(7)
F5 B2 F8 112.0(7)
F5 B2 F6 109.0(7)
F8 B2 F6 110.6(7)
F5 B2 F7 110.8(8)
F8 B2 F7 108.0(7)
F6 B2 F7 106.4(7)

loop_
_geom_bond_atom_site_label_1
_geom_bond_atom_site_label_2
_geom_bond_distance
Co1 N5 1.965(5)
Co1 N2 1.966(5)
Co1 N4 2.104(5)
Co1 N1 2.106(5)
Co1 N3 2.117(5)
Co1 N6 2.126(5)
F1 B1 1.366(10)
F2 B1 1.382(11)
F3 B1 1.349(9)
F4 B1 1.348(10)
F5 B2 1.337(10)
F6 B2 1.383(10)
F7 B2 1.403(11)
F8 B2 1.376(9)
O1 C8 1.350(7)
O1 C16 1.433(7)
O2 C18 1.373(8)
O2 C17 1.428(8)
O3 C35 1.341(7)
O3 C43 1.458(7)
O4 C45 1.366(7)
O4 C44 1.424(7)
O5 C55 1.313(10)
O5 H5 0.8200
O6 C56 1.394(9)
O6 H6 0.8200
N1 C1 1.351(7)
N1 C5 1.359(7)
N2 C10 1.339(7)
N2 C6 1.349(7)
N3 C15 1.351(7)
N3 C11 1.358(7)
N4 C28 1.358(7)
N4 C32 1.363(7)
N5 C37 1.342(7)
N5 C33 1.367(7)
N6 C38 1.330(7)
N6 C42 1.353(7)
C1 C2 1.378(9)
C1 H1 0.9300
C2 C3 1.379(10)
C2 H2 0.9300
C3 C4 1.372(9)
C3 H3 0.9300
C4 C5 1.378(8)
C4 H4 0.9300
C5 C6 1.485(8)
C6 C7 1.384(8)
C7 C8 1.378(8)
C7 H7 0.9300
C8 C9 1.401(8)
C9 C10 1.373(7)
C9 H9 0.9300
C10 C11 1.490(8)
C11 C12 1.366(8)
C12 C13 1.378(9)
C12 H12 0.9300
C13 C14 1.363(10)
C13 H13 0.9300
C14 C15 1.376(9)
C14 H14 0.9300
C15 H15 0.9300
C16 C17 1.487(9)
C16 H16A 0.9700
C16 H16B 0.9700
C17 H17A 0.9700
C17 H17B 0.9700
C18 C27 1.336(9)
C18 C19 1.433(10)
C19 C20 1.367(11)
C19 H19 0.9300
C20 C21 1.386(12)
C20 H20 0.9300
C21 C26 1.414(11)
C21 C22 1.431(12)
C22 C23 1.361(16)
C22 H22 0.9300
C23 C24 1.377(16)
C23 H23 0.9300
C24 C25 1.359(10)
C24 H24 0.9300
C25 C26 1.412(10)
C25 H25 0.9300
C26 C27 1.434(9)
C27 H27 0.9300
C28 C29 1.369(8)
C28 H28 0.9300
C29 C30 1.363(9)
C29 H29 0.9300
C30 C31 1.384(9)
C30 H30 0.9300
C31 C32 1.400(7)
C31 H31 0.9300
C32 C33 1.463(8)
C33 C34 1.367(8)
C34 C35 1.399(8)
C34 H34 0.9300
C35 C36 1.404(7)
C36 C37 1.369(8)
C36 H36 0.9300
C37 C38 1.500(7)
C38 C39 1.400(8)
C39 C40 1.412(8)
C39 H39 0.9300
C40 C41 1.350(9)
C40 H40 0.9300
C41 C42 1.378(9)
C41 H41 0.9300
C42 H42 0.9300
C43 C44 1.489(8)
C43 H43A 0.9700
C43 H43B 0.9700
C44 H44A 0.9700
C44 H44B 0.9700
C45 C54 1.351(8)
C45 C46 1.419(9)
C46 C47 1.360(10)
C46 H46 0.9300
C47 C48 1.379(10)
C47 H47 0.9300
C48 C53 1.427(9)
C48 C49 1.435(10)
C49 C50 1.329(13)
C49 H49 0.9300
C50 C51 1.404(14)
C50 H50 0.9300
C51 C52 1.362(10)
C51 H51 0.9300
C52 C53 1.389(9)
C52 H52 0.9300
C53 C54 1.416(8)
C54 H54 0.9300
C55 H55A 0.9600
C55 H55B 0.9600
C55 H55C 0.9600
C56 H56A 0.9600
C56 H56B 0.9600
C56 H56C 0.9600

loop_
_geom_hbond_atom_site_label_D
_geom_hbond_atom_site_label_H
_geom_hbond_atom_site_label_A
_geom_hbond_distance_DA
_geom_hbond_distance_DH
_geom_hbond_distance_HA
_geom_hbond_angle_DHA
_geom_hbond_publ_flag
O5 H5 F1 2.892(10) 0.820 2.158 149.0 no
O6 H6 F6 2.892(7) 0.820 2.122 156.3 no

loop_
_geom_torsion_atom_site_label_1
_geom_torsion_atom_site_label_2
_geom_torsion_atom_site_label_3
_geom_torsion_atom_site_label_4
_geom_torsion
C5 N1 C1 C2 0.2(9)
Co1 N1 C1 C2 -175.0(5)
N1 C1 C2 C3 2.0(10)
C1 C2 C3 C4 -3.1(10)
C2 C3 C4 C5 2.0(10)
C1 N1 C5 C4 -1.4(8)
Co1 N1 C5 C4 174.5(5)
C1 N1 C5 C6 179.8(5)
Co1 N1 C5 C6 -4.4(6)
C3 C4 C5 N1 0.3(9)
C3 C4 C5 C6 179.0(6)
C10 N2 C6 C7 0.1(8)
Co1 N2 C6 C7 -170.4(4)
C10 N2 C6 C5 177.9(5)
Co1 N2 C6 C5 7.5(6)
N1 C5 C6 N2 -1.6(7)
C4 C5 C6 N2 179.6(5)
N1 C5 C6 C7 176.2(5)
C4 C5 C6 C7 -2.7(9)
N2 C6 C7 C8 1.1(9)
C5 C6 C7 C8 -176.5(5)
C16 O1 C8 C7 -14.5(9)
C16 O1 C8 C9 163.9(6)
C6 C7 C8 O1 177.2(6)
C6 C7 C8 C9 -1.3(9)
O1 C8 C9 C10 -178.2(5)
C7 C8 C9 C10 0.4(9)
C6 N2 C10 C9 -1.1(8)
Co1 N2 C10 C9 169.2(4)
C6 N2 C10 C11 -176.9(5)
Co1 N2 C10 C11 -6.6(6)
C8 C9 C10 N2 0.8(9)
C8 C9 C10 C11 176.2(5)
C15 N3 C11 C12 -2.1(8)
Co1 N3 C11 C12 174.5(4)
C15 N3 C11 C10 178.7(5)
Co1 N3 C11 C10 -4.6(6)
N2 C10 C11 N3 7.1(7)
C9 C10 C11 N3 -168.6(5)
N2 C10 C11 C12 -172.0(5)
C9 C10 C11 C12 12.2(9)
N3 C11 C12 C13 3.3(9)
C10 C11 C12 C13 -177.6(6)
C11 C12 C13 C14 -2.6(10)
C12 C13 C14 C15 0.8(10)
C11 N3 C15 C14 0.3(8)
Co1 N3 C15 C14 -175.9(4)
C13 C14 C15 N3 0.3(10)
C8 O1 C16 C17 -170.1(6)
C18 O2 C17 C16 -166.4(5)
O1 C16 C17 O2 -81.1(7)
C17 O2 C18 C27 -18.0(10)
C17 O2 C18 C19 162.1(6)
C27 C18 C19 C20 1.1(11)
O2 C18 C19 C20 -179.0(7)
C18 C19 C20 C21 -1.5(12)
C19 C20 C21 C26 0.9(12)
C19 C20 C21 C22 -179.5(8)
C20 C21 C22 C23 179.0(10)
C26 C21 C22 C23 -1.4(14)
C21 C22 C23 C24 1.6(18)
C22 C23 C24 C25 -1.0(17)
C23 C24 C25 C26 0.2(13)
C24 C25 C26 C21 0.0(11)
C24 C25 C26 C27 -179.8(7)
C20 C21 C26 C25 -179.8(7)
C22 C21 C26 C25 0.6(11)
C20 C21 C26 C27 0.0(10)
C22 C21 C26 C27 -179.6(7)
O2 C18 C27 C26 179.8(6)
C19 C18 C27 C26 -0.2(10)
C25 C26 C27 C18 179.5(6)
C21 C26 C27 C18 -0.3(10)
C32 N4 C28 C29 -0.7(8)
Co1 N4 C28 C29 178.1(4)
N4 C28 C29 C30 1.3(9)
C28 C29 C30 C31 -0.9(9)
C29 C30 C31 C32 -0.1(9)
C28 N4 C32 C31 -0.3(8)
Co1 N4 C32 C31 -179.3(4)
C28 N4 C32 C33 179.5(5)
Co1 N4 C32 C33 0.6(6)
C30 C31 C32 N4 0.7(8)
C30 C31 C32 C33 -179.1(5)
C37 N5 C33 C34 1.0(8)
Co1 N5 C33 C34 174.6(4)
C37 N5 C33 C32 -179.0(4)
Co1 N5 C33 C32 -5.4(6)
N4 C32 C33 C34 -177.2(5)
C31 C32 C33 C34 2.7(9)
N4 C32 C33 N5 2.8(7)
C31 C32 C33 N5 -177.4(5)
N5 C33 C34 C35 0.9(8)
C32 C33 C34 C35 -179.2(5)
C43 O3 C35 C34 -179.9(5)
C43 O3 C35 C36 1.7(8)
C33 C34 C35 O3 178.9(5)
C33 C34 C35 C36 -2.6(8)
O3 C35 C36 C37 -179.2(5)
C34 C35 C36 C37 2.4(8)
C33 N5 C37 C36 -1.1(8)
Co1 N5 C37 C36 -174.8(4)
C33 N5 C37 C38 178.8(4)
Co1 N5 C37 C38 5.1(6)
C35 C36 C37 N5 -0.5(8)
C35 C36 C37 C38 179.5(5)
C42 N6 C38 C39 2.3(8)
Co1 N6 C38 C39 -179.1(4)
C42 N6 C38 C37 -178.4(5)
Co1 N6 C38 C37 0.2(6)
N5 C37 C38 N6 -3.3(7)
C36 C37 C38 N6 176.7(5)
N5 C37 C38 C39 176.0(5)
C36 C37 C38 C39 -4.0(8)
N6 C38 C39 C40 -0.5(8)
C37 C38 C39 C40 -179.8(5)
C38 C39 C40 C41 -0.4(9)
C39 C40 C41 C42 -0.6(10)
C38 N6 C42 C41 -3.2(9)
Co1 N6 C42 C41 178.4(4)
C40 C41 C42 N6 2.4(10)
C35 O3 C43 C44 -178.9(5)
C45 O4 C44 C43 -179.1(5)
O3 C43 C44 O4 -80.0(6)
C44 O4 C45 C54 1.8(9)
C44 O4 C45 C46 179.7(6)
C54 C45 C46 C47 -2.9(11)
O4 C45 C46 C47 179.1(6)
C45 C46 C47 C48 0.9(12)
C46 C47 C48 C53 0.0(12)
C46 C47 C48 C49 -177.3(8)
C47 C48 C49 C50 177.6(9)
C53 C48 C49 C50 0.1(13)
C48 C49 C50 C51 0.0(16)
C49 C50 C51 C52 1.3(16)
C50 C51 C52 C53 -2.8(13)
C51 C52 C53 C54 -177.1(7)
C51 C52 C53 C48 2.9(11)
C47 C48 C53 C52 -179.1(7)
C49 C48 C53 C52 -1.6(10)
C47 C48 C53 C54 0.9(10)
C49 C48 C53 C54 178.4(7)
O4 C45 C54 C53 -178.3(6)
C46 C45 C54 C53 3.9(10)
C52 C53 C54 C45 177.0(6)
C48 C53 C54 C45 -3.0(9)
